data_1001406
loop_
_publ_author_name
'Leclaire, a'
'Borel, M M'
'Grandin, A'
'Raveau, B'

_publ_section_title
;
Two Molybdenum Diphosphates with a Tunnel Structure Involving Mo(III):
K Mo P~2~ O~7~ and K~.17~ Mo P~2~ O~7~
;
_journal_coden_ASTM JSSCBI
_journal_name_full 'Journal of Solid State Chemistry'
_journal_page_first 220
_journal_page_last 226
_journal_paper_doi 10.1016/0022-4596(89)90100-X
_journal_volume 78
_journal_year 1989
_chemical_formula_structural 'K0.25 Mo (P2 O7)'
_chemical_formula_sum 'K0.25 Mo O7 P2'
_chemical_name_systematic
;
Potassium molybdenum(III) diphosphate (0.25/1/1)
;
_space_group_IT_number 88
_symmetry_cell_setting tetragonal
_symmetry_space_group_name_Hall '-I 4ad'
_symmetry_space_group_name_H-M 'I 41/a :2'
_cell_angle_alpha 90
_cell_angle_beta 90
_cell_angle_gamma 90
_cell_formula_units_Z 16
_cell_length_a 21.278(2)
_cell_length_b 21.278(2)
_cell_length_c 4.9209(6)
_cell_volume 2228.0
_refine_ls_R_factor_all 0.063
_cod_original_sg_symbol_H-M 'I 41/a Z'
_cod_original_formula_sum 'K.25 Mo O7 P2'
_cod_database_code 1001406

loop_
_symmetry_equiv_pos_as_xyz
x,y,z
-x,1/2-y,z
3/4-y,1/4+x,1/4+z
1/4+y,1/4-x,1/4+z
-x,-y,-z
x,1/2+y,-z
1/4+y,3/4-x,3/4-z
3/4-y,3/4+x,3/4-z
1/2+x,1/2+y,1/2+z
1/2-x,-y,1/2+z
1/4-y,3/4+x,3/4+z
3/4+y,3/4-x,3/4+z
1/2-x,1/2-y,1/2-z
1/2+x,y,1/2-z
3/4+y,1/4-x,1/4-z
1/4-y,1/4+x,1/4-z

loop_
_atom_site_label
_atom_site_type_symbol
_atom_site_symmetry_multiplicity
_atom_site_Wyckoff_symbol
_atom_site_fract_x
_atom_site_fract_y
_atom_site_fract_z
_atom_site_occupancy
_atom_site_attached_hydrogens
_atom_site_calc_flag
Mo1 Mo4+ 16 f 0.14319(6) 0.13582(6) 0.44610(29) 1. 0 d
K1 K1+ 8 e 0. 0.25 -0.29271(677) 0.5 0 d
P1 P5+ 16 f 0.24790(17) 0.14298(17) -0.06027(100) 1. 0 d
P2 P5+ 16 f 0.14599(17) 0.29314(17) 0.32871(88) 1. 0 d
O1 O2- 16 f 0.07789(5) 0.10227(53) 0.18103(174) 1. 0 d
O2 O2- 16 f 0.20690(51) 0.16774(53) 0.71963(264) 1. 0 d
O3 O2- 16 f 0.15571(49) 0.04520(49) 0.59595(270) 1. 0 d
O4 O2- 16 f 0.13098(58) 0.22445(53) 0.29148(302) 1. 0 d
O5 O2- 16 f 0.21145(55) 0.11480(54) 0.17383(290) 1. 0 d
O6 O2- 16 f 0.28481(45) 0.20258(54) 0.04863(282) 1. 0 d
O7 O2- 16 f 0.07359(61) 0.14914(53) 0.71896(272) 1. 0 d

loop_
_atom_type_symbol
_atom_type_oxidation_number
Mo4+ 3.750
K1+ 1.000
P5+ 5.000
O2- -2.000
